data_7700203
loop_
_publ_author_name
'Guschlbauer, Jannick'
'Vollgraff, Tobias'
'Sundermeyer, J\"org'

_publ_section_title
;
 Systematic study on anion-cation interactions via doubly ionic H-bonds in
 1,3-dimethylimidazolium salts comprising chalcogenolate anions MMIm [ER]
 (E = S, Se; R = H, tBu, SiMe<sub>3</sub>).
;
_journal_issue 29
_journal_name_full 'Dalton transactions (Cambridge, England : 2003)'
_journal_page_first 10971
_journal_page_last 10978
_journal_paper_doi 10.1039/c9dt01586h
_journal_volume 48
_journal_year 2019
_chemical_formula_moiety 'C5 H9 N2 1+, H Se 1-'
_chemical_formula_sum 'C5 H10 N2 Se'
_chemical_formula_weight 177.11
_space_group_crystal_system monoclinic
_space_group_IT_number 14
_space_group_name_Hall '-P 2yn'
_space_group_name_H-M_alt 'P 1 21/n 1'
_symmetry_space_group_name_Hall '-P 2yn'
_symmetry_space_group_name_H-M 'P 1 21/n 1'
_atom_sites_solution_hydrogens mixed
_atom_sites_solution_primary direct
_atom_sites_solution_secondary difmap
_audit_creation_method SHELXL-2017/1
_audit_update_record
;
2019-05-22 deposited with the CCDC.    2019-06-07 downloaded from the CCDC.
;
_cell_angle_alpha 90
_cell_angle_beta 101.428(9)
_cell_angle_gamma 90
_cell_formula_units_Z 4
_cell_length_a 9.1327(10)
_cell_length_b 7.8090(5)
_cell_length_c 10.9949(12)
_cell_measurement_reflns_used 6772
_cell_measurement_temperature 100(2)
_cell_measurement_theta_max 33.88
_cell_measurement_theta_min 2.66
_cell_volume 768.58(13)
_computing_cell_refinement
; 
X-Area Recipe 1.33.0.0 (STOE, 2015)
;
_computing_data_collection
; 
X-Area Pilatus3_SV 1.31.127.0 (STOE, 2016)
;
_computing_data_reduction
; 
X-Area Integrate 1.71.0.0 (STOE, 2016)
X-Area LANA 1.68.2.0 (STOE, 2016)
;
_computing_molecular_graphics
'DIAMOND 4 (H. Putz, K. Brandenburg, Crystal Impact GbR, Kreuzherrenstr. 102, 53227 Bonn, Germany)'
_computing_publication_material
; 
'WinGX 2014.1 (L.J. Farrugia, J. Appl. Cryst. 2012, 45, 849-854)'
'enCIFer (F. H. Allen, O. Johnson, G. P. Shields, B. R. Smith, M. Towler, J. Appl. Cryst. 2004, 37, 335-338.)'
;
_computing_structure_refinement 'SHELXL-2017/1 (Sheldrick, 2017)'
_computing_structure_solution 'SHELXT (Sheldrick, G. M. (2015). Acta Cryst. A71, 3-8.)'
_diffrn_ambient_temperature 100(2)
_diffrn_detector_area_resol_mean 5.81
_diffrn_measured_fraction_theta_full 0.993
_diffrn_measured_fraction_theta_max 0.993
_diffrn_measurement_device_type 'STOE STADIVARI'
_diffrn_measurement_method 'rotation method, \w scans'
_diffrn_radiation_type MoK\a
_diffrn_radiation_wavelength 0.71073
_diffrn_reflns_av_R_equivalents 0.0595
_diffrn_reflns_av_unetI/netI 0.0398
_diffrn_reflns_Laue_measured_fraction_full 0.993
_diffrn_reflns_Laue_measured_fraction_max 0.993
_diffrn_reflns_limit_h_max 10
_diffrn_reflns_limit_h_min -10
_diffrn_reflns_limit_k_max 9
_diffrn_reflns_limit_k_min -8
_diffrn_reflns_limit_l_max 13
_diffrn_reflns_limit_l_min -13
_diffrn_reflns_number 6171
_diffrn_reflns_point_group_measured_fraction_full 0.993
_diffrn_reflns_point_group_measured_fraction_max 0.993
_diffrn_reflns_theta_full 24.999
_diffrn_reflns_theta_max 24.999
_diffrn_reflns_theta_min 3.222
_diffrn_source 'Genix Mo'
_exptl_absorpt_coefficient_mu 4.795
_exptl_absorpt_correction_T_max 1.0000
_exptl_absorpt_correction_T_min 0.1296
_exptl_absorpt_correction_type multi-scan
_exptl_absorpt_process_details
; 
STOE LANA, absorption correction by scaling of reflection intensities.
;
_exptl_crystal_colour colourless
_exptl_crystal_density_diffrn 1.531
_exptl_crystal_density_method 'not measured'
_exptl_crystal_description block
_exptl_crystal_F_000 352
_exptl_crystal_size_max 0.316
_exptl_crystal_size_mid 0.237
_exptl_crystal_size_min 0.077
_refine_diff_density_max 1.222
_refine_diff_density_min -0.545
_refine_diff_density_rms 0.140
_refine_ls_extinction_method none
_refine_ls_goodness_of_fit_ref 1.092
_refine_ls_hydrogen_treatment mixed
_refine_ls_matrix_type full
_refine_ls_number_parameters 79
_refine_ls_number_reflns 1345
_refine_ls_number_restraints 0
_refine_ls_restrained_S_all 1.092
_refine_ls_R_factor_all 0.0563
_refine_ls_R_factor_gt 0.0412
_refine_ls_shift/su_max 0.001
_refine_ls_shift/su_mean 0.000
_refine_ls_structure_factor_coef Fsqd
_refine_ls_weighting_details 'w=1/[\s^2^(Fo^2^)+(0.0752P)^2^] where P=(Fo^2^+2Fc^2^)/3'
_refine_ls_weighting_scheme calc
_refine_ls_wR_factor_gt 0.1067
_refine_ls_wR_factor_ref 0.1151
_reflns_Friedel_coverage 0.000
_reflns_number_gt 1082
_reflns_number_total 1345
_reflns_threshold_expression 'I > 2\s(I)'
_cod_data_source_file c9dt01586h2.cif
_cod_data_source_block 4
_cod_depositor_comments 'Adding full bibliography for 7700203--7700204.cif.'
_cod_database_code 7700203
_shelx_shelxl_version_number 2017/1
_shelx_space_group_comment
; 
The symmetry employed for this shelxl refinement is uniquely defined 
by the following loop, which should always be used as a source of 
symmetry information in preference to the above space-group names. 
They are only intended as comments. 
;
_shelx_estimated_absorpt_t_min 0.313
_shelx_estimated_absorpt_t_max 0.709

loop_
_space_group_symop_operation_xyz
'x, y, z'
'-x+1/2, y+1/2, -z+1/2'
'-x, -y, -z'
'x-1/2, -y-1/2, z-1/2'

loop_
_atom_site_label
_atom_site_type_symbol
_atom_site_fract_x
_atom_site_fract_y
_atom_site_fract_z
_atom_site_U_iso_or_equiv
_atom_site_adp_type
_atom_site_occupancy
_atom_site_site_symmetry_order
_atom_site_calc_flag
_atom_site_refinement_flags_posn
_atom_site_refinement_flags_adp
Se1 Se 0.65499(6) 0.19677(6) 0.46016(4) 0.0246(2) Uani 1 1 d . .
N1 N 0.2332(5) 0.4170(5) 0.3419(3) 0.0202(9) Uani 1 1 d . .
N3 N 0.1345(5) 0.2900(5) 0.4796(4) 0.0202(9) Uani 1 1 d . .
C2 C 0.2650(6) 0.3303(5) 0.4483(4) 0.0210(11) Uani 1 1 d . .
H2 H 0.359836 0.302924 0.492550 0.025 Uiso 1 1 calc R U
C5 C 0.0818(6) 0.4341(6) 0.3049(4) 0.0260(11) Uani 1 1 d . .
H5 H 0.031711 0.489840 0.234061 0.031 Uiso 1 1 calc R U
C4 C 0.0192(6) 0.3545(6) 0.3908(5) 0.0246(11) Uani 1 1 d . .
H4 H -0.082369 0.344960 0.390408 0.029 Uiso 1 1 calc R U
C7 C 0.3471(6) 0.4901(7) 0.2799(4) 0.0267(12) Uani 1 1 d . .
H7A H 0.312684 0.485058 0.191587 0.040 Uiso 1 1 calc R U
H7B H 0.438101 0.425925 0.302445 0.040 Uiso 1 1 calc R U
H7C H 0.365092 0.607245 0.304987 0.040 Uiso 1 1 calc R U
C6 C 0.1165(7) 0.1976(6) 0.5908(5) 0.0302(13) Uani 1 1 d . .
H6A H 0.013615 0.166147 0.584034 0.045 Uiso 1 1 calc R U
H6B H 0.146919 0.269587 0.662125 0.045 Uiso 1 1 calc R U
H6C H 0.177185 0.096260 0.599520 0.045 Uiso 1 1 calc R U
H1SE H 0.609(13) 0.07(2) 0.495(12) 0.22(6) Uiso 1 1 d . .

loop_
_atom_site_aniso_label
_atom_site_aniso_U_11
_atom_site_aniso_U_22
_atom_site_aniso_U_33
_atom_site_aniso_U_23
_atom_site_aniso_U_13
_atom_site_aniso_U_12
Se1 0.0199(3) 0.0270(3) 0.0268(3) -0.0025(2) 0.0047(2) 0.0028(2)
N1 0.026(2) 0.0161(18) 0.0192(18) -0.0016(16) 0.0066(18) 0.0022(17)
N3 0.017(2) 0.021(2) 0.024(2) -0.0038(17) 0.0073(18) 0.0025(17)
C2 0.018(3) 0.022(2) 0.022(2) -0.003(2) 0.003(2) 0.005(2)
C5 0.027(3) 0.026(2) 0.025(2) 0.001(2) 0.006(2) 0.010(2)
C4 0.014(3) 0.029(2) 0.031(3) -0.002(2) 0.005(2) 0.007(2)
C7 0.029(3) 0.028(2) 0.025(3) -0.004(2) 0.011(2) -0.005(2)
C6 0.036(3) 0.027(3) 0.032(3) 0.007(2) 0.017(3) 0.009(2)

loop_
_atom_type_symbol
_atom_type_description
_atom_type_scat_dispersion_real
_atom_type_scat_dispersion_imag
_atom_type_scat_source
C C 0.0033 0.0016 'International Tables Vol C Tables 4.2.6.8 and 6.1.1.4'
H H 0.0000 0.0000 'International Tables Vol C Tables 4.2.6.8 and 6.1.1.4'
N N 0.0061 0.0033 'International Tables Vol C Tables 4.2.6.8 and 6.1.1.4'
Se Se -0.0929 2.2259 'International Tables Vol C Tables 4.2.6.8 and 6.1.1.4'

loop_
_geom_angle_atom_site_label_1
_geom_angle_atom_site_label_2
_geom_angle_atom_site_label_3
_geom_angle
C2 N1 C5 110.0(4)
C2 N1 C7 123.6(5)
C5 N1 C7 126.2(4)
C2 N3 C4 109.0(4)
C2 N3 C6 125.8(4)
C4 N3 C6 125.2(4)
N1 C2 N3 107.1(5)
N1 C2 H2 126.5
N3 C2 H2 126.5
C4 C5 N1 106.9(4)
C4 C5 H5 126.6
N1 C5 H5 126.6
C5 C4 N3 107.0(5)
C5 C4 H4 126.5
N3 C4 H4 126.5
N1 C7 H7A 109.5
N1 C7 H7B 109.5
H7A C7 H7B 109.5
N1 C7 H7C 109.5
H7A C7 H7C 109.5
H7B C7 H7C 109.5
N3 C6 H6A 109.5
N3 C6 H6B 109.5
H6A C6 H6B 109.5
N3 C6 H6C 109.5
H6A C6 H6C 109.5
H6B C6 H6C 109.5

loop_
_geom_bond_atom_site_label_1
_geom_bond_atom_site_label_2
_geom_bond_distance
Se1 H1SE 1.20(15)
N1 C2 1.333(6)
N1 C5 1.368(6)
N1 C7 1.468(6)
N3 C2 1.342(6)
N3 C4 1.381(7)
N3 C6 1.457(6)
C2 H2 0.9300
C5 C4 1.349(7)
C5 H5 0.9300
C4 H4 0.9300
C7 H7A 0.9600
C7 H7B 0.9600
C7 H7C 0.9600
C6 H6A 0.9600
C6 H6B 0.9600
C6 H6C 0.9600

loop_
_geom_torsion_atom_site_label_1
_geom_torsion_atom_site_label_2
_geom_torsion_atom_site_label_3
_geom_torsion_atom_site_label_4
_geom_torsion
C5 N1 C2 N3 0.5(5)
C7 N1 C2 N3 177.3(4)
C4 N3 C2 N1 -0.5(5)
C6 N3 C2 N1 -178.8(4)
C2 N1 C5 C4 -0.4(5)
C7 N1 C5 C4 -177.1(4)
N1 C5 C4 N3 0.1(5)
C2 N3 C4 C5 0.2(5)
C6 N3 C4 C5 178.6(4)
